data_2224360
loop_
_publ_author_name
'Eltayeb, Naser Eltaher'
'Teoh, Siang Guan'
'Yeap, Chin Sing'
'Fun, Hoong-Kun'
'Adnan, Rohana'

_publ_section_title 6,6'-Di-<i>tert</i>-butyl-2,2'-[1,2-phenylenebis(nitrilomethylidyne)]diphenol
_journal_coeditor_code LH2954
_journal_issue 12
_journal_name_full 'Acta Crystallographica Section E'
_journal_page_first o3142
_journal_page_last o3143
_journal_paper_doi 10.1107/S1600536809048922
_journal_volume 65
_journal_year 2009
_chemical_formula_iupac 'C28 H32 N2 O2'
_chemical_formula_moiety 'C28 H32 N2 O2'
_chemical_formula_sum 'C28 H32 N2 O2'
_chemical_formula_weight 428.56
_chemical_name_systematic
;
6,6'-Di-<i>tert</i>-butyl-2,2'-[1,2-phenylenebis(nitrilomethylidyne)]diphenol
;
_space_group_IT_number 2
_symmetry_cell_setting triclinic
_symmetry_space_group_name_Hall '-P 1'
_symmetry_space_group_name_H-M 'P -1'
_atom_sites_solution_hydrogens geom
_atom_sites_solution_primary direct
_atom_sites_solution_secondary difmap
_audit_creation_method SHELXL-97
_cell_angle_alpha 116.615(5)
_cell_angle_beta 99.068(4)
_cell_angle_gamma 98.209(4)
_cell_formula_units_Z 2
_cell_length_a 6.8312(9)
_cell_length_b 13.9632(16)
_cell_length_c 14.0689(15)
_cell_measurement_reflns_used 4325
_cell_measurement_temperature 100.00(10)
_cell_measurement_theta_max 29.92
_cell_measurement_theta_min 2.89
_cell_volume 1149.6(2)
_computing_cell_refinement 'SAINT (Bruker, 2005)'
_computing_data_collection 'APEX2 (Bruker, 2005)'
_computing_data_reduction 'SAINT (Bruker, 2005)'
_computing_molecular_graphics 'SHELXTL (Sheldrick, 2008)'
_computing_publication_material
;
SHELXTL (Sheldrick, 2008) and PLATON (Spek, 2009)
;
_computing_structure_refinement 'SHELXTL (Sheldrick, 2008)'
_computing_structure_solution 'SHELXTL (Sheldrick, 2008)'
_diffrn_ambient_temperature 100
_diffrn_measured_fraction_theta_full 0.990
_diffrn_measured_fraction_theta_max 0.990
_diffrn_measurement_device_type
;
Bruker SMART APEXII CCD area-detector diffractometer
;
_diffrn_measurement_method '\f and \w scans'
_diffrn_radiation_monochromator graphite
_diffrn_radiation_source 'fine-focus sealed tube'
_diffrn_radiation_type MoK\a
_diffrn_radiation_wavelength 0.71073
_diffrn_reflns_av_R_equivalents 0.0000
_diffrn_reflns_av_sigmaI/netI 0.0397
_diffrn_reflns_limit_h_max 7
_diffrn_reflns_limit_h_min -8
_diffrn_reflns_limit_k_max 14
_diffrn_reflns_limit_k_min -16
_diffrn_reflns_limit_l_max 16
_diffrn_reflns_limit_l_min -4
_diffrn_reflns_number 4021
_diffrn_reflns_theta_full 25.01
_diffrn_reflns_theta_max 25.01
_diffrn_reflns_theta_min 1.67
_diffrn_standards_number 0
_exptl_absorpt_coefficient_mu 0.078
_exptl_absorpt_correction_T_max 0.9959
_exptl_absorpt_correction_T_min 0.9358
_exptl_absorpt_correction_type multi-scan
_exptl_absorpt_process_details '(<i>SADABS</i>; Bruker, 2005)'
_exptl_crystal_colour Yellow
_exptl_crystal_density_diffrn 1.238
_exptl_crystal_density_method 'not measured'
_exptl_crystal_description Plate
_exptl_crystal_F_000 460
_exptl_crystal_size_max 0.87
_exptl_crystal_size_mid 0.20
_exptl_crystal_size_min 0.05
_refine_diff_density_max 0.322
_refine_diff_density_min -0.386
_refine_ls_extinction_method none
_refine_ls_goodness_of_fit_ref 1.188
_refine_ls_hydrogen_treatment mixed
_refine_ls_matrix_type full
_refine_ls_number_parameters 304
_refine_ls_number_reflns 4021
_refine_ls_number_restraints 0
_refine_ls_restrained_S_all 1.188
_refine_ls_R_factor_all 0.0714
_refine_ls_R_factor_gt 0.0593
_refine_ls_shift/su_max 0.000
_refine_ls_shift/su_mean 0.000
_refine_ls_structure_factor_coef Fsqd
_refine_ls_weighting_details 'calc w=1/[\s^2^(Fo^2^)+(0.0995P)^2^+0.5885P] where P=(Fo^2^+2Fc^2^)/3'
_refine_ls_weighting_scheme calc
_refine_ls_wR_factor_gt 0.1978
_refine_ls_wR_factor_ref 0.2058
_reflns_number_gt 3241
_reflns_number_total 4021
_reflns_threshold_expression I>2\s(I)
_cod_data_source_file lh2954.cif
_cod_data_source_block I
_cod_depositor_comments
;
The following automatic conversions were performed:
'_symmetry_cell_setting' value 'Triclinic' changed to 'triclinic'
according to '/home/saulius/struct/CIF-dictionaries/cif_core.dic'
dictionary named 'cif_core.dic' version 2.4.1 from 2010-06-29.

Automatic conversion script
Id: cif_fix_enum 1527 2010-12-29 10:47:43Z saulius 

The following automatic conversions were performed:

'_symmetry_cell_setting' value 'Triclinic' changed to 'triclinic'
according to /home/saulius/struct/CIF-dictionaries/cif_core.dic
dictionary named 'cif_core.dic' version 2.4.1 from 2010-06-29.

Automatic conversion script
Id: cif_fix_values 1715 2011-07-08 13:25:40Z adriana 
;
_cod_database_code 2224360
_cod_database_fobs_code 2224360

loop_
_symmetry_equiv_pos_as_xyz
'x, y, z'
'-x, -y, -z'

loop_
_atom_site_type_symbol
_atom_site_label
_atom_site_fract_x
_atom_site_fract_y
_atom_site_fract_z
_atom_site_U_iso_or_equiv
_atom_site_adp_type
_atom_site_calc_flag
_atom_site_refinement_flags
_atom_site_occupancy
_atom_site_disorder_assembly
_atom_site_disorder_group
O O1 0.2350(3) 0.09518(15) 0.37885(15) 0.0209(5) Uani d . 1 . .
O O2 -0.1083(3) 0.11123(16) 0.22061(15) 0.0231(5) Uani d . 1 . .
N N1 0.0669(3) -0.11626(17) 0.27055(17) 0.0176(5) Uani d . 1 . .
N N2 -0.1856(3) -0.10123(17) 0.10607(18) 0.0177(5) Uani d . 1 . .
C C1 0.2757(4) 0.0859(2) 0.4710(2) 0.0173(6) Uani d . 1 . .
C C2 0.3650(4) 0.1817(2) 0.5735(2) 0.0180(6) Uani d . 1 . .
C C3 0.4083(4) 0.1661(2) 0.6647(2) 0.0205(6) Uani d . 1 . .
H H3A 0.4711 0.2275 0.7327 0.025 Uiso calc R 1 . .
C C4 0.3624(4) 0.0631(2) 0.6593(2) 0.0213(6) Uani d . 1 . .
H H4A 0.3953 0.0565 0.7225 0.026 Uiso calc R 1 . .
C C5 0.2682(4) -0.0287(2) 0.5601(2) 0.0185(6) Uani d . 1 . .
H H5A 0.2332 -0.0975 0.5562 0.022 Uiso calc R 1 . .
C C6 0.2250(4) -0.0188(2) 0.4652(2) 0.0166(6) Uani d . 1 . .
C C7 0.1138(4) -0.1159(2) 0.3629(2) 0.0178(6) Uani d . 1 . .
H H7A 0.0740 -0.1818 0.3641 0.021 Uiso calc R 1 . .
C C8 -0.0515(4) -0.2150(2) 0.1771(2) 0.0164(6) Uani d . 1 . .
C C9 -0.0387(4) -0.3197(2) 0.1618(2) 0.0209(6) Uani d . 1 . .
H H9A 0.0541 -0.3258 0.2136 0.025 Uiso calc R 1 . .
C C10 -0.1613(5) -0.4144(2) 0.0713(2) 0.0246(7) Uani d . 1 . .
H H10A -0.1506 -0.4834 0.0624 0.029 Uiso calc R 1 . .
C C11 -0.3008(5) -0.4060(2) -0.0064(2) 0.0239(7) Uani d . 1 . .
H H11A -0.3866 -0.4694 -0.0663 0.029 Uiso calc R 1 . .
C C12 -0.3115(4) -0.3039(2) 0.0056(2) 0.0211(6) Uani d . 1 . .
H H12A -0.4059 -0.2991 -0.0465 0.025 Uiso calc R 1 . .
C C13 -0.1838(4) -0.2070(2) 0.0942(2) 0.0174(6) Uani d . 1 . .
C C14 -0.2331(4) -0.0902(2) 0.0202(2) 0.0191(6) Uani d . 1 . .
H H14A -0.2692 -0.1530 -0.0484 0.023 Uiso calc R 1 . .
C C15 -0.2329(4) 0.0154(2) 0.0251(2) 0.0181(6) Uani d . 1 . .
C C16 -0.2928(4) 0.0202(2) -0.0721(2) 0.0218(6) Uani d . 1 . .
H H16A -0.3379 -0.0447 -0.1389 0.026 Uiso calc R 1 . .
C C17 -0.2855(4) 0.1196(2) -0.0698(2) 0.0232(6) Uani d . 1 . .
H H17A -0.3291 0.1223 -0.1344 0.028 Uiso calc R 1 . .
C C18 -0.2127(4) 0.2166(2) 0.0297(2) 0.0222(6) Uani d . 1 . .
H H18A -0.2052 0.2835 0.0296 0.027 Uiso calc R 1 . .
C C19 -0.1506(4) 0.2182(2) 0.1293(2) 0.0202(6) Uani d . 1 . .
C C20 -0.1651(4) 0.1147(2) 0.1261(2) 0.0187(6) Uani d . 1 . .
C C21 0.4042(4) 0.2968(2) 0.5821(2) 0.0218(6) Uani d . 1 . .
C C22 0.2009(4) 0.3178(2) 0.5415(2) 0.0241(6) Uani d . 1 . .
H H22A 0.1358 0.2601 0.4681 0.036 Uiso calc R 1 . .
H H22B 0.2262 0.3876 0.5421 0.036 Uiso calc R 1 . .
H H22C 0.1134 0.3191 0.5890 0.036 Uiso calc R 1 . .
C C23 0.5547(5) 0.3065(2) 0.5150(2) 0.0265(7) Uani d . 1 . .
H H23A 0.5013 0.2504 0.4397 0.040 Uiso calc R 1 . .
H H23B 0.6834 0.2972 0.5439 0.040 Uiso calc R 1 . .
H H23C 0.5739 0.3779 0.5194 0.040 Uiso calc R 1 . .
C C24 0.4951(5) 0.3884(2) 0.7013(2) 0.0271(7) Uani d . 1 . .
H H24A 0.6252 0.3795 0.7290 0.041 Uiso calc R 1 . .
H H24B 0.4044 0.3838 0.7456 0.041 Uiso calc R 1 . .
H H24C 0.5125 0.4591 0.7040 0.041 Uiso calc R 1 . .
C C25 -0.0608(5) 0.3263(2) 0.2379(2) 0.0237(7) Uani d . 1 . .
C C26 -0.1878(5) 0.3344(2) 0.3208(3) 0.0306(7) Uani d . 1 . .
H H26A -0.1278 0.4014 0.3887 0.046 Uiso calc R 1 . .
H H26B -0.1901 0.2723 0.3336 0.046 Uiso calc R 1 . .
H H26C -0.3248 0.3346 0.2921 0.046 Uiso calc R 1 . .
C C27 0.1622(5) 0.3313(2) 0.2836(2) 0.0263(7) Uani d . 1 . .
H H27A 0.2176 0.3976 0.3526 0.039 Uiso calc R 1 . .
H H27B 0.2406 0.3311 0.2326 0.039 Uiso calc R 1 . .
H H27C 0.1676 0.2683 0.2941 0.039 Uiso calc R 1 . .
C C28 -0.0596(5) 0.4277(2) 0.2213(3) 0.0299(7) Uani d . 1 . .
H H28A -0.0024 0.4936 0.2905 0.045 Uiso calc R 1 . .
H H28B -0.1970 0.4272 0.1922 0.045 Uiso calc R 1 . .
H H28C 0.0213 0.4258 0.1708 0.045 Uiso calc R 1 . .
H H1O2 -0.127(6) 0.038(3) 0.199(3) 0.049(11) Uiso d . 1 . .
H H1O1 0.174(7) 0.026(4) 0.322(4) 0.064(13) Uiso d . 1 . .

loop_
_atom_site_aniso_label
_atom_site_aniso_U_11
_atom_site_aniso_U_22
_atom_site_aniso_U_33
_atom_site_aniso_U_12
_atom_site_aniso_U_13
_atom_site_aniso_U_23
O1 0.0261(11) 0.0191(10) 0.0153(9) 0.0031(8) 0.0029(8) 0.0079(8)
O2 0.0313(12) 0.0210(10) 0.0194(10) 0.0070(9) 0.0042(9) 0.0120(8)
N1 0.0133(12) 0.0176(11) 0.0192(12) 0.0036(9) 0.0042(9) 0.0066(9)
N2 0.0142(12) 0.0192(11) 0.0206(12) 0.0052(9) 0.0042(9) 0.0100(9)
C1 0.0108(13) 0.0255(14) 0.0159(13) 0.0061(11) 0.0040(10) 0.0095(11)
C2 0.0105(13) 0.0226(14) 0.0186(13) 0.0040(11) 0.0057(11) 0.0073(11)
C3 0.0140(14) 0.0250(14) 0.0155(13) 0.0033(11) 0.0043(11) 0.0040(11)
C4 0.0170(14) 0.0312(15) 0.0175(13) 0.0082(12) 0.0051(11) 0.0124(12)
C5 0.0129(14) 0.0247(14) 0.0210(14) 0.0081(11) 0.0061(11) 0.0120(12)
C6 0.0088(13) 0.0213(13) 0.0201(13) 0.0059(10) 0.0053(11) 0.0091(11)
C7 0.0149(14) 0.0201(13) 0.0200(14) 0.0065(11) 0.0060(11) 0.0098(11)
C8 0.0130(13) 0.0161(13) 0.0179(13) 0.0022(10) 0.0063(11) 0.0059(11)
C9 0.0230(15) 0.0227(14) 0.0197(14) 0.0091(12) 0.0070(12) 0.0110(12)
C10 0.0336(17) 0.0151(13) 0.0249(15) 0.0064(12) 0.0109(13) 0.0083(12)
C11 0.0262(16) 0.0192(14) 0.0178(14) -0.0017(12) 0.0055(12) 0.0038(11)
C12 0.0182(14) 0.0250(14) 0.0179(13) 0.0028(11) 0.0039(11) 0.0094(11)
C13 0.0136(13) 0.0196(13) 0.0185(13) 0.0037(11) 0.0073(11) 0.0078(11)
C14 0.0119(13) 0.0232(14) 0.0187(13) 0.0024(11) 0.0033(11) 0.0079(11)
C15 0.0096(13) 0.0277(14) 0.0202(13) 0.0060(11) 0.0044(11) 0.0135(12)
C16 0.0131(14) 0.0320(15) 0.0196(14) 0.0044(12) 0.0051(11) 0.0117(12)
C17 0.0135(14) 0.0402(16) 0.0265(15) 0.0080(12) 0.0063(12) 0.0239(13)
C18 0.0181(14) 0.0298(15) 0.0296(15) 0.0107(12) 0.0102(12) 0.0206(13)
C19 0.0142(14) 0.0263(14) 0.0264(15) 0.0085(11) 0.0091(11) 0.0155(12)
C20 0.0142(14) 0.0270(14) 0.0204(14) 0.0077(11) 0.0066(11) 0.0146(12)
C21 0.0194(15) 0.0212(14) 0.0217(14) 0.0041(11) 0.0068(12) 0.0075(12)
C22 0.0253(16) 0.0233(14) 0.0261(15) 0.0075(12) 0.0067(13) 0.0133(12)
C23 0.0259(16) 0.0224(14) 0.0274(15) 0.0021(12) 0.0087(13) 0.0092(12)
C24 0.0244(16) 0.0227(15) 0.0251(15) 0.0022(12) 0.0055(13) 0.0052(12)
C25 0.0277(17) 0.0226(14) 0.0257(15) 0.0091(12) 0.0104(13) 0.0137(12)
C26 0.0370(19) 0.0291(16) 0.0318(16) 0.0139(14) 0.0166(15) 0.0156(14)
C27 0.0267(16) 0.0241(14) 0.0245(15) 0.0036(12) 0.0049(13) 0.0100(12)
C28 0.0356(18) 0.0275(15) 0.0342(17) 0.0111(14) 0.0140(14) 0.0185(14)

loop_
_atom_type_symbol
_atom_type_description
_atom_type_scat_dispersion_real
_atom_type_scat_dispersion_imag
_atom_type_scat_source
C C 0.0033 0.0016 'International Tables Vol C Tables 4.2.6.8 and 6.1.1.4'
H H 0.0000 0.0000 'International Tables Vol C Tables 4.2.6.8 and 6.1.1.4'
N N 0.0061 0.0033 'International Tables Vol C Tables 4.2.6.8 and 6.1.1.4'
O O 0.0106 0.0060 'International Tables Vol C Tables 4.2.6.8 and 6.1.1.4'

loop_
_geom_angle_atom_site_label_1
_geom_angle_atom_site_label_2
_geom_angle_atom_site_label_3
_geom_angle_site_symmetry_1
_geom_angle_site_symmetry_3
_geom_angle
_geom_angle_publ_flag
C1 O1 H1O1 . . 107(3) ?
C20 O2 H1O2 . . 104(2) ?
C7 N1 C8 . . 118.6(2) ?
C14 N2 C13 . . 119.5(2) ?
O1 C1 C2 . . 119.7(2) ?
O1 C1 C6 . . 120.1(2) ?
C2 C1 C6 . . 120.3(2) ?
C3 C2 C1 . . 116.8(2) ?
C3 C2 C21 . . 122.5(2) ?
C1 C2 C21 . . 120.7(2) ?
C2 C3 C4 . . 123.2(2) ?
C2 C3 H3A . . 118.4 ?
C4 C3 H3A . . 118.4 ?
C5 C4 C3 . . 119.5(3) ?
C5 C4 H4A . . 120.2 ?
C3 C4 H4A . . 120.2 ?
C4 C5 C6 . . 119.9(2) ?
C4 C5 H5A . . 120.1 ?
C6 C5 H5A . . 120.0 ?
C5 C6 C1 . . 120.2(2) ?
C5 C6 C7 . . 118.6(2) ?
C1 C6 C7 . . 121.0(2) ?
N1 C7 C6 . . 123.8(2) ?
N1 C7 H7A . . 118.1 ?
C6 C7 H7A . . 118.1 ?
C9 C8 C13 . . 118.7(2) ?
C9 C8 N1 . . 122.9(2) ?
C13 C8 N1 . . 118.4(2) ?
C10 C9 C8 . . 121.3(3) ?
C10 C9 H9A . . 119.4 ?
C8 C9 H9A . . 119.4 ?
C9 C10 C11 . . 119.7(2) ?
C9 C10 H10A . . 120.1 ?
C11 C10 H10A . . 120.1 ?
C12 C11 C10 . . 119.8(3) ?
C12 C11 H11A . . 120.1 ?
C10 C11 H11A . . 120.1 ?
C11 C12 C13 . . 121.6(3) ?
C11 C12 H12A . . 119.2 ?
C13 C12 H12A . . 119.2 ?
C12 C13 N2 . . 122.8(2) ?
C12 C13 C8 . . 118.6(2) ?
N2 C13 C8 . . 118.6(2) ?
N2 C14 C15 . . 122.9(2) ?
N2 C14 H14A . . 118.5 ?
C15 C14 H14A . . 118.5 ?
C16 C15 C20 . . 119.2(2) ?
C16 C15 C14 . . 119.5(2) ?
C20 C15 C14 . . 121.3(2) ?
C17 C16 C15 . . 120.5(3) ?
C17 C16 H16A . . 119.8 ?
C15 C16 H16A . . 119.8 ?
C16 C17 C18 . . 119.6(3) ?
C16 C17 H17A . . 120.2 ?
C18 C17 H17A . . 120.2 ?
C19 C18 C17 . . 123.1(3) ?
C19 C18 H18A . . 118.5 ?
C17 C18 H18A . . 118.5 ?
C18 C19 C20 . . 116.7(2) ?
C18 C19 C25 . . 122.3(2) ?
C20 C19 C25 . . 120.9(2) ?
O2 C20 C15 . . 119.8(2) ?
O2 C20 C19 . . 119.3(2) ?
C15 C20 C19 . . 120.9(2) ?
C23 C21 C24 . . 107.6(2) ?
C23 C21 C22 . . 110.5(2) ?
C24 C21 C22 . . 106.9(2) ?
C23 C21 C2 . . 110.6(2) ?
C24 C21 C2 . . 111.7(2) ?
C22 C21 C2 . . 109.4(2) ?
C21 C22 H22A . . 109.5 ?
C21 C22 H22B . . 109.5 ?
H22A C22 H22B . . 109.5 ?
C21 C22 H22C . . 109.5 ?
H22A C22 H22C . . 109.5 ?
H22B C22 H22C . . 109.5 ?
C21 C23 H23A . . 109.5 ?
C21 C23 H23B . . 109.5 ?
H23A C23 H23B . . 109.5 ?
C21 C23 H23C . . 109.5 ?
H23A C23 H23C . . 109.5 ?
H23B C23 H23C . . 109.5 ?
C21 C24 H24A . . 109.5 ?
C21 C24 H24B . . 109.5 ?
H24A C24 H24B . . 109.5 ?
C21 C24 H24C . . 109.5 ?
H24A C24 H24C . . 109.5 ?
H24B C24 H24C . . 109.5 ?
C28 C25 C26 . . 107.5(2) ?
C28 C25 C27 . . 107.1(2) ?
C26 C25 C27 . . 110.9(2) ?
C28 C25 C19 . . 111.6(2) ?
C26 C25 C19 . . 110.5(2) ?
C27 C25 C19 . . 109.2(2) ?
C25 C26 H26A . . 109.5 ?
C25 C26 H26B . . 109.5 ?
H26A C26 H26B . . 109.5 ?
C25 C26 H26C . . 109.5 ?
H26A C26 H26C . . 109.5 ?
H26B C26 H26C . . 109.5 ?
C25 C27 H27A . . 109.5 ?
C25 C27 H27B . . 109.5 ?
H27A C27 H27B . . 109.5 ?
C25 C27 H27C . . 109.5 ?
H27A C27 H27C . . 109.5 ?
H27B C27 H27C . . 109.5 ?
C25 C28 H28A . . 109.5 ?
C25 C28 H28B . . 109.5 ?
H28A C28 H28B . . 109.5 ?
C25 C28 H28C . . 109.5 ?
H28A C28 H28C . . 109.5 ?
H28B C28 H28C . . 109.5 ?

loop_
_geom_bond_atom_site_label_1
_geom_bond_atom_site_label_2
_geom_bond_site_symmetry_2
_geom_bond_distance
_geom_bond_publ_flag
O1 C1 . 1.349(3) ?
O1 H1O1 . 0.91(4) ?
O2 C20 . 1.350(3) ?
O2 H1O2 . 0.91(4) ?
N1 C7 . 1.286(3) ?
N1 C8 . 1.416(3) ?
N2 C14 . 1.284(3) ?
N2 C13 . 1.412(3) ?
C1 C2 . 1.415(4) ?
C1 C6 . 1.416(4) ?
C2 C3 . 1.389(4) ?
C2 C21 . 1.537(4) ?
C3 C4 . 1.393(4) ?
C3 H3A . 0.9300 ?
C4 C5 . 1.372(4) ?
C4 H4A . 0.9300 ?
C5 C6 . 1.395(4) ?
C5 H5A . 0.9300 ?
C6 C7 . 1.449(4) ?
C7 H7A . 0.9300 ?
C8 C9 . 1.397(4) ?
C8 C13 . 1.416(4) ?
C9 C10 . 1.383(4) ?
C9 H9A . 0.9300 ?
C10 C11 . 1.391(4) ?
C10 H10A . 0.9300 ?
C11 C12 . 1.373(4) ?
C11 H11A . 0.9300 ?
C12 C13 . 1.398(4) ?
C12 H12A . 0.9300 ?
C14 C15 . 1.445(4) ?
C14 H14A . 0.9300 ?
C15 C16 . 1.399(4) ?
C15 C20 . 1.413(4) ?
C16 C17 . 1.368(4) ?
C16 H16A . 0.9300 ?
C17 C18 . 1.389(4) ?
C17 H17A . 0.9300 ?
C18 C19 . 1.387(4) ?
C18 H18A . 0.9300 ?
C19 C20 . 1.414(4) ?
C19 C25 . 1.538(4) ?
C21 C23 . 1.531(4) ?
C21 C24 . 1.536(4) ?
C21 C22 . 1.536(4) ?
C22 H22A . 0.9600 ?
C22 H22B . 0.9600 ?
C22 H22C . 0.9600 ?
C23 H23A . 0.9600 ?
C23 H23B . 0.9600 ?
C23 H23C . 0.9600 ?
C24 H24A . 0.9600 ?
C24 H24B . 0.9600 ?
C24 H24C . 0.9600 ?
C25 C28 . 1.534(4) ?
C25 C26 . 1.535(4) ?
C25 C27 . 1.536(4) ?
C26 H26A . 0.9600 ?
C26 H26B . 0.9600 ?
C26 H26C . 0.9600 ?
C27 H27A . 0.9600 ?
C27 H27B . 0.9600 ?
C27 H27C . 0.9600 ?
C28 H28A . 0.9600 ?
C28 H28B . 0.9600 ?
C28 H28C . 0.9600 ?

loop_
_geom_hbond_atom_site_label_D
_geom_hbond_atom_site_label_H
_geom_hbond_atom_site_label_A
_geom_hbond_site_symmetry_A
_geom_hbond_distance_DH
_geom_hbond_distance_HA
_geom_hbond_distance_DA
_geom_hbond_angle_DHA
_geom_hbond_publ_flag
O2 H1O2 N2 . 0.91(5) 1.73(4) 2.584(3) 156(4) yes
O1 H1O1 N1 . 0.91(5) 1.77(6) 2.609(3) 151(5) yes
C22 H22A O1 . 0.9600 2.3400 2.993(3) 125.00 yes
C23 H23A O1 . 0.9600 2.3400 2.987(4) 124.00 yes
C26 H26B O2 . 0.9600 2.3100 2.963(4) 125.00 yes
C27 H27C O2 . 0.9600 2.3700 3.011(4) 124.00 yes

loop_
_geom_torsion_atom_site_label_1
_geom_torsion_atom_site_label_2
_geom_torsion_atom_site_label_3
_geom_torsion_atom_site_label_4
_geom_torsion_site_symmetry_1
_geom_torsion_site_symmetry_2
_geom_torsion_site_symmetry_3
_geom_torsion_site_symmetry_4
_geom_torsion
_geom_torsion_publ_flag
O1 C1 C2 C3 . . . . -178.2(2) ?
C6 C1 C2 C3 . . . . 3.2(4) ?
O1 C1 C2 C21 . . . . 3.7(4) ?
C6 C1 C2 C21 . . . . -174.9(2) ?
C1 C2 C3 C4 . . . . -2.1(4) ?
C21 C2 C3 C4 . . . . 176.0(2) ?
C2 C3 C4 C5 . . . . -0.5(4) ?
C3 C4 C5 C6 . . . . 2.0(4) ?
C4 C5 C6 C1 . . . . -0.8(4) ?
C4 C5 C6 C7 . . . . -176.1(2) ?
O1 C1 C6 C5 . . . . 179.5(2) ?
C2 C1 C6 C5 . . . . -1.9(4) ?
O1 C1 C6 C7 . . . . -5.3(4) ?
C2 C1 C6 C7 . . . . 173.3(2) ?
C8 N1 C7 C6 . . . . -176.7(2) ?
C5 C6 C7 N1 . . . . -179.6(3) ?
C1 C6 C7 N1 . . . . 5.2(4) ?
C7 N1 C8 C9 . . . . -32.3(4) ?
C7 N1 C8 C13 . . . . 149.7(2) ?
C13 C8 C9 C10 . . . . -4.1(4) ?
N1 C8 C9 C10 . . . . 177.9(2) ?
C8 C9 C10 C11 . . . . -0.1(4) ?
C9 C10 C11 C12 . . . . 2.0(4) ?
C10 C11 C12 C13 . . . . 0.5(4) ?
C11 C12 C13 N2 . . . . 177.3(2) ?
C11 C12 C13 C8 . . . . -4.7(4) ?
C14 N2 C13 C12 . . . . -29.9(4) ?
C14 N2 C13 C8 . . . . 152.0(3) ?
C9 C8 C13 C12 . . . . 6.4(4) ?
N1 C8 C13 C12 . . . . -175.6(2) ?
C9 C8 C13 N2 . . . . -175.5(2) ?
N1 C8 C13 N2 . . . . 2.6(4) ?
C13 N2 C14 C15 . . . . -178.2(2) ?
N2 C14 C15 C16 . . . . -178.0(3) ?
N2 C14 C15 C20 . . . . 4.8(4) ?
C20 C15 C16 C17 . . . . 0.1(4) ?
C14 C15 C16 C17 . . . . -177.2(2) ?
C15 C16 C17 C18 . . . . 1.8(4) ?
C16 C17 C18 C19 . . . . -1.8(4) ?
C17 C18 C19 C20 . . . . -0.2(4) ?
C17 C18 C19 C25 . . . . 177.0(3) ?
C16 C15 C20 O2 . . . . 179.5(2) ?
C14 C15 C20 O2 . . . . -3.2(4) ?
C16 C15 C20 C19 . . . . -2.2(4) ?
C14 C15 C20 C19 . . . . 175.1(2) ?
C18 C19 C20 O2 . . . . -179.5(2) ?
C25 C19 C20 O2 . . . . 3.2(4) ?
C18 C19 C20 C15 . . . . 2.2(4) ?
C25 C19 C20 C15 . . . . -175.1(2) ?
C3 C2 C21 C23 . . . . 120.0(3) ?
C1 C2 C21 C23 . . . . -62.0(3) ?
C3 C2 C21 C24 . . . . 0.1(4) ?
C1 C2 C21 C24 . . . . 178.1(2) ?
C3 C2 C21 C22 . . . . -118.1(3) ?
C1 C2 C21 C22 . . . . 59.9(3) ?
C18 C19 C25 C28 . . . . 2.6(4) ?
C20 C19 C25 C28 . . . . 179.7(2) ?
C18 C19 C25 C26 . . . . 122.2(3) ?
C20 C19 C25 C26 . . . . -60.7(3) ?
C18 C19 C25 C27 . . . . -115.6(3) ?
C20 C19 C25 C27 . . . . 61.5(3) ?

loop_
_cod_related_entry_id
_cod_related_entry_database
_cod_related_entry_code
1 ChemSpider 24743904
